data_7127808
loop_
_publ_author_name
'Edukondalu, Athukuri'
'Vagh, Sandip Sambhaji'
'Lin, Ting-Han'
'Lin, Wenwei'

_publ_section_title
;
 Construction of indeno[1,2-b]pyrroles via chemoselective
 N-acylation/cyclization/Wittig reaction sequence.
;
_journal_issue 16
_journal_name_full 'Chemical communications (Cambridge, England)'
_journal_page_first 2045
_journal_page_last 2048
_journal_paper_doi 10.1039/d0cc08184a
_journal_volume 57
_journal_year 2021
_chemical_formula_moiety 'C30 H19 Br N2 O3'
_chemical_formula_sum 'C30 H19 Br N2 O3'
_chemical_formula_weight 535.38
_space_group_IT_number 2
_space_group_name_Hall '-P 1'
_space_group_name_H-M_alt 'P -1'
_symmetry_cell_setting triclinic
_symmetry_space_group_name_H-M 'P -1'
_atom_sites_solution_hydrogens geom
_atom_sites_solution_primary direct
_atom_sites_solution_secondary difmap
_audit_creation_method SHELXL-97
_audit_update_record
;
2020-06-14 deposited with the CCDC.	2021-01-12 downloaded from the CCDC.
;
_cell_angle_alpha 79.558(2)
_cell_angle_beta 87.777(3)
_cell_angle_gamma 74.713(2)
_cell_formula_units_Z 2
_cell_length_a 8.3291(7)
_cell_length_b 9.2178(7)
_cell_length_c 16.6899(15)
_cell_measurement_reflns_used 9963
_cell_measurement_temperature 200(2)
_cell_measurement_theta_max 24.987
_cell_measurement_theta_min 2.435
_cell_volume 1215.52(18)
_computing_molecular_graphics 'Ortep-3 for Windows (Farrugia, 1997)'
_computing_publication_material 'WinGX publication routines (Farrugia, 2005)'
_computing_structure_refinement 'SHELXL-2014/7 (Sheldrick, 2014)'
_computing_structure_solution 'SHELXL-2014/7 (Sheldrick, 2014)'
_diffrn_ambient_temperature 200(2)
_diffrn_measured_fraction_theta_full 0.992
_diffrn_measured_fraction_theta_max 0.992
_diffrn_measurement_device_type 'D8 Venture'
_diffrn_radiation_monochromator graphite
_diffrn_radiation_source 'fine-focus sealed tube'
_diffrn_radiation_type MoK\a
_diffrn_radiation_wavelength 0.71073
_diffrn_reflns_av_R_equivalents 0.0797
_diffrn_reflns_av_sigmaI/netI 0.0414
_diffrn_reflns_limit_h_max 9
_diffrn_reflns_limit_h_min -9
_diffrn_reflns_limit_k_max 10
_diffrn_reflns_limit_k_min -10
_diffrn_reflns_limit_l_max 19
_diffrn_reflns_limit_l_min -19
_diffrn_reflns_number 35541
_diffrn_reflns_theta_full 25.09
_diffrn_reflns_theta_max 25.09
_diffrn_reflns_theta_min 2.44
_exptl_absorpt_coefficient_mu 1.727
_exptl_absorpt_correction_T_max 0.7579
_exptl_absorpt_correction_T_min 0.3499
_exptl_absorpt_correction_type multi-scan
_exptl_absorpt_process_details SADABS
_exptl_crystal_colour yellow
_exptl_crystal_density_diffrn 1.463
_exptl_crystal_density_method 'not measured'
_exptl_crystal_description prism
_exptl_crystal_F_000 544
_exptl_crystal_size_max 0.77
_exptl_crystal_size_mid 0.58
_exptl_crystal_size_min 0.17
_refine_diff_density_max 0.489
_refine_diff_density_min -0.638
_refine_diff_density_rms 0.053
_refine_ls_extinction_method none
_refine_ls_goodness_of_fit_ref 1.001
_refine_ls_hydrogen_treatment constr
_refine_ls_matrix_type full
_refine_ls_number_parameters 325
_refine_ls_number_reflns 4276
_refine_ls_number_restraints 0
_refine_ls_restrained_S_all 1.001
_refine_ls_R_factor_all 0.0450
_refine_ls_R_factor_gt 0.0378
_refine_ls_shift/su_max 0.000
_refine_ls_shift/su_mean 0.000
_refine_ls_structure_factor_coef Fsqd
_refine_ls_weighting_details 'calc w=1/[\s^2^(Fo^2^)+(0.0551P)^2^+0.6463P] where P=(Fo^2^+2Fc^2^)/3'
_refine_ls_weighting_scheme calc
_refine_ls_wR_factor_gt 0.0978
_refine_ls_wR_factor_ref 0.1037
_reflns_number_gt 3778
_reflns_number_total 4276
_reflns_threshold_expression >2sigma(I)
_cod_data_source_file d0cc08184a2.cif
_cod_data_source_block d21932
_cod_depositor_comments 'Adding full bibliography for 7127803--7127811.cif.'
_cod_database_code 7127808

loop_
_symmetry_equiv_pos_as_xyz
'x, y, z'
'-x, -y, -z'

loop_
_atom_site_label
_atom_site_type_symbol
_atom_site_fract_x
_atom_site_fract_y
_atom_site_fract_z
_atom_site_U_iso_or_equiv
_atom_site_adp_type
_atom_site_occupancy
_atom_site_symmetry_multiplicity
_atom_site_calc_flag
_atom_site_refinement_flags
_atom_site_disorder_assembly
_atom_site_disorder_group
C1 C 0.2606(3) 0.5305(3) 0.09542(15) 0.0395(5) Uani 1 1 d . . .
C2 C 0.3908(3) 0.4464(3) 0.14800(16) 0.0419(6) Uani 1 1 d . . .
H2 H 0.4743 0.3653 0.1316 0.050 Uiso 1 1 calc R . .
C3 C 0.3971(3) 0.4825(3) 0.22444(15) 0.0383(5) Uani 1 1 d . . .
H3 H 0.4864 0.4260 0.2604 0.046 Uiso 1 1 calc R . .
C4 C 0.2748(3) 0.6001(2) 0.24973(14) 0.0312(5) Uani 1 1 d . . .
C5 C 0.1423(3) 0.6777(3) 0.19609(15) 0.0366(5) Uani 1 1 d . . .
H5 H 0.0548 0.7550 0.2131 0.044 Uiso 1 1 calc R . .
C6 C 0.1358(3) 0.6445(3) 0.11912(15) 0.0406(6) Uani 1 1 d . . .
H6 H 0.0462 0.6998 0.0830 0.049 Uiso 1 1 calc R . .
C7 C 0.2759(3) 0.6476(2) 0.32866(14) 0.0313(5) Uani 1 1 d . . .
H7 H 0.1687 0.6771 0.3517 0.038 Uiso 1 1 calc R . .
C8 C 0.3991(2) 0.6572(2) 0.37440(13) 0.0283(4) Uani 1 1 d . . .
C9 C 0.3604(3) 0.7276(2) 0.44926(13) 0.0309(5) Uani 1 1 d . . .
C10 C 0.5190(3) 0.7346(2) 0.48259(14) 0.0328(5) Uani 1 1 d . . .
C11 C 0.5487(3) 0.7916(3) 0.55086(15) 0.0439(6) Uani 1 1 d . . .
H11 H 0.4598 0.8329 0.5844 0.053 Uiso 1 1 calc R . .
C12 C 0.7098(4) 0.7864(4) 0.56827(18) 0.0573(7) Uani 1 1 d . . .
H12 H 0.7331 0.8245 0.6145 0.069 Uiso 1 1 calc R . .
C13 C 0.8399(4) 0.7259(4) 0.51894(19) 0.0631(8) Uani 1 1 d . . .
H13 H 0.9507 0.7223 0.5326 0.076 Uiso 1 1 calc R . .
C14 C 0.8110(3) 0.6709(3) 0.45064(17) 0.0505(7) Uani 1 1 d . . .
H14 H 0.9001 0.6305 0.4170 0.061 Uiso 1 1 calc R . .
C15 C 0.6478(3) 0.6764(3) 0.43259(14) 0.0339(5) Uani 1 1 d . . .
C16 C 0.5857(3) 0.6274(2) 0.36085(13) 0.0292(4) Uani 1 1 d . . .
C17 C 0.5969(3) 0.8562(2) 0.25555(14) 0.0313(5) Uani 1 1 d . . .
C18 C 0.6578(3) 0.9130(2) 0.17356(14) 0.0322(5) Uani 1 1 d . . .
C19 C 0.7250(3) 1.0374(3) 0.16462(18) 0.0497(6) Uani 1 1 d . . .
H19 H 0.7337 1.0837 0.2102 0.060 Uiso 1 1 calc R . .
C20 C 0.7793(4) 1.0940(3) 0.0887(2) 0.0652(9) Uani 1 1 d . . .
H20 H 0.8285 1.1772 0.0828 0.078 Uiso 1 1 calc R . .
C21 C 0.7630(4) 1.0317(3) 0.0221(2) 0.0600(8) Uani 1 1 d . . .
H21 H 0.8002 1.0721 -0.0296 0.072 Uiso 1 1 calc R . .
C22 C 0.6932(4) 0.9112(3) 0.02983(18) 0.0563(7) Uani 1 1 d . . .
H22 H 0.6799 0.8690 -0.0166 0.068 Uiso 1 1 calc R . .
C23 C 0.6417(3) 0.8504(3) 0.10599(15) 0.0428(6) Uani 1 1 d . . .
H23 H 0.5953 0.7654 0.1115 0.051 Uiso 1 1 calc R . .
C24 C 0.7717(2) 0.4691(2) 0.29158(13) 0.0282(4) Uani 1 1 d . . .
C25 C 0.8862(2) 0.3236(2) 0.28037(13) 0.0282(4) Uani 1 1 d . . .
C26 C 0.9900(3) 0.3198(3) 0.21301(15) 0.0389(5) Uani 1 1 d . . .
H26 H 0.9819 0.4095 0.1733 0.047 Uiso 1 1 calc R . .
C27 C 1.1044(3) 0.1855(3) 0.20394(17) 0.0456(6) Uani 1 1 d . . .
H27 H 1.1760 0.1832 0.1582 0.055 Uiso 1 1 calc R . .
C28 C 1.1156(3) 0.0541(3) 0.26102(17) 0.0419(6) Uani 1 1 d . . .
H28 H 1.1952 -0.0380 0.2546 0.050 Uiso 1 1 calc R . .
C29 C 1.0113(3) 0.0570(3) 0.32730(15) 0.0397(5) Uani 1 1 d . . .
H29 H 1.0182 -0.0338 0.3660 0.048 Uiso 1 1 calc R . .
C30 C 0.8965(3) 0.1912(2) 0.33780(13) 0.0317(5) Uani 1 1 d . . .
H30 H 0.8254 0.1930 0.3837 0.038 Uiso 1 1 calc R . .
Br1 Br 0.25283(4) 0.48105(3) -0.009369(17) 0.06101(14) Uani 1 1 d . . .
N1 N 0.6326(2) 0.70069(19) 0.28028(11) 0.0300(4) Uani 1 1 d . . .
N2 N 0.7567(2) 0.59740(19) 0.24472(11) 0.0315(4) Uani 1 1 d . . .
O1 O 0.22154(19) 0.7736(2) 0.47532(10) 0.0415(4) Uani 1 1 d . . .
O2 O 0.5154(2) 0.94088(18) 0.29925(11) 0.0433(4) Uani 1 1 d . . .
O3 O 0.66956(17) 0.46861(16) 0.35829(9) 0.0305(3) Uani 1 1 d . . .

loop_
_atom_site_aniso_label
_atom_site_aniso_U_11
_atom_site_aniso_U_22
_atom_site_aniso_U_33
_atom_site_aniso_U_23
_atom_site_aniso_U_13
_atom_site_aniso_U_12
C1 0.0509(14) 0.0369(12) 0.0358(13) -0.0056(10) -0.0013(10) -0.0206(11)
C2 0.0413(13) 0.0395(13) 0.0470(15) -0.0161(11) 0.0019(11) -0.0085(10)
C3 0.0319(12) 0.0377(12) 0.0438(14) -0.0090(10) -0.0048(10) -0.0045(9)
C4 0.0289(11) 0.0309(11) 0.0346(12) -0.0038(9) -0.0007(9) -0.0104(9)
C5 0.0335(12) 0.0305(11) 0.0454(14) -0.0070(10) -0.0047(10) -0.0067(9)
C6 0.0480(14) 0.0334(12) 0.0408(14) -0.0009(10) -0.0131(11) -0.0131(10)
C7 0.0277(11) 0.0289(10) 0.0336(12) -0.0023(9) 0.0017(9) -0.0030(8)
C8 0.0268(10) 0.0261(10) 0.0281(11) 0.0002(8) 0.0011(8) -0.0035(8)
C9 0.0304(11) 0.0299(10) 0.0264(11) 0.0017(8) -0.0002(9) -0.0021(8)
C10 0.0330(11) 0.0336(11) 0.0291(11) -0.0001(9) 0.0000(9) -0.0078(9)
C11 0.0477(14) 0.0535(15) 0.0342(13) -0.0121(11) 0.0022(11) -0.0170(11)
C12 0.0547(17) 0.086(2) 0.0441(16) -0.0220(14) -0.0008(13) -0.0338(15)
C13 0.0424(15) 0.104(2) 0.0559(18) -0.0242(17) -0.0028(13) -0.0336(16)
C14 0.0324(13) 0.0752(19) 0.0478(16) -0.0163(13) 0.0034(11) -0.0176(12)
C15 0.0318(11) 0.0362(11) 0.0318(12) -0.0021(9) -0.0019(9) -0.0076(9)
C16 0.0274(10) 0.0268(10) 0.0294(11) -0.0006(8) 0.0010(8) -0.0033(8)
C17 0.0280(11) 0.0269(10) 0.0360(12) -0.0028(9) -0.0020(9) -0.0034(8)
C18 0.0292(11) 0.0219(10) 0.0389(12) 0.0037(9) -0.0032(9) -0.0006(8)
C19 0.0587(16) 0.0353(13) 0.0546(16) 0.0050(11) -0.0136(13) -0.0183(11)
C20 0.070(2) 0.0512(16) 0.073(2) 0.0224(15) -0.0103(16) -0.0352(15)
C21 0.0641(18) 0.0531(17) 0.0511(18) 0.0192(14) 0.0078(14) -0.0150(14)
C22 0.0755(19) 0.0420(14) 0.0413(15) 0.0036(11) 0.0046(13) -0.0059(13)
C23 0.0567(15) 0.0311(12) 0.0375(13) 0.0013(10) 0.0016(11) -0.0115(10)
C24 0.0250(10) 0.0297(11) 0.0278(11) -0.0015(8) -0.0003(8) -0.0058(8)
C25 0.0259(10) 0.0264(10) 0.0308(11) -0.0034(8) -0.0032(8) -0.0046(8)
C26 0.0417(13) 0.0311(11) 0.0415(13) -0.0051(10) 0.0091(10) -0.0075(10)
C27 0.0416(14) 0.0390(13) 0.0565(16) -0.0150(11) 0.0144(12) -0.0085(10)
C28 0.0337(12) 0.0302(11) 0.0594(16) -0.0143(11) -0.0051(11) 0.0008(9)
C29 0.0439(13) 0.0264(11) 0.0441(14) -0.0009(9) -0.0140(11) -0.0027(9)
C30 0.0321(11) 0.0310(11) 0.0297(11) -0.0021(9) -0.0058(9) -0.0052(9)
Br1 0.0897(3) 0.0608(2) 0.03979(18) -0.01641(13) -0.00512(14) -0.02626(16)
N1 0.0309(9) 0.0255(9) 0.0288(10) -0.0011(7) 0.0053(7) -0.0020(7)
N2 0.0315(9) 0.0250(9) 0.0335(10) -0.0025(7) 0.0044(8) -0.0021(7)
O1 0.0310(9) 0.0555(10) 0.0321(9) -0.0083(7) 0.0026(7) -0.0009(7)
O2 0.0454(9) 0.0325(8) 0.0462(10) -0.0092(7) 0.0055(8) 0.0005(7)
O3 0.0290(7) 0.0266(7) 0.0292(8) 0.0015(6) 0.0031(6) -0.0003(6)

loop_
_atom_type_symbol
_atom_type_description
_atom_type_scat_dispersion_real
_atom_type_scat_dispersion_imag
_atom_type_scat_source
C C 0.0033 0.0016 'International Tables Vol C Tables 4.2.6.8 and 6.1.1.4'
H H 0.0000 0.0000 'International Tables Vol C Tables 4.2.6.8 and 6.1.1.4'
Br Br -0.2901 2.4595 'International Tables Vol C Tables 4.2.6.8 and 6.1.1.4'
N N 0.0061 0.0033 'International Tables Vol C Tables 4.2.6.8 and 6.1.1.4'
O O 0.0106 0.0060 'International Tables Vol C Tables 4.2.6.8 and 6.1.1.4'

loop_
_geom_angle_atom_site_label_1
_geom_angle_atom_site_label_2
_geom_angle_atom_site_label_3
_geom_angle
_geom_angle_site_symmetry_1
_geom_angle_site_symmetry_3
_geom_angle_publ_flag
C6 C1 C2 121.2(2) . . ?
C6 C1 Br1 119.84(18) . . ?
C2 C1 Br1 118.90(19) . . ?
C3 C2 C1 119.0(2) . . ?
C3 C2 H2 120.5 . . ?
C1 C2 H2 120.5 . . ?
C2 C3 C4 121.2(2) . . ?
C2 C3 H3 119.4 . . ?
C4 C3 H3 119.4 . . ?
C3 C4 C5 117.8(2) . . ?
C3 C4 C7 124.3(2) . . ?
C5 C4 C7 117.9(2) . . ?
C6 C5 C4 121.5(2) . . ?
C6 C5 H5 119.2 . . ?
C4 C5 H5 119.2 . . ?
C1 C6 C5 119.1(2) . . ?
C1 C6 H6 120.5 . . ?
C5 C6 H6 120.5 . . ?
C8 C7 C4 132.1(2) . . ?
C8 C7 H7 114.0 . . ?
C4 C7 H7 114.0 . . ?
C7 C8 C9 120.02(19) . . ?
C7 C8 C16 132.0(2) . . ?
C9 C8 C16 107.50(18) . . ?
O1 C9 C10 127.3(2) . . ?
O1 C9 C8 125.0(2) . . ?
C10 C9 C8 107.62(18) . . ?
C15 C10 C11 121.3(2) . . ?
C15 C10 C9 109.0(2) . . ?
C11 C10 C9 129.6(2) . . ?
C12 C11 C10 118.1(2) . . ?
C12 C11 H11 120.9 . . ?
C10 C11 H11 120.9 . . ?
C11 C12 C13 120.8(3) . . ?
C11 C12 H12 119.6 . . ?
C13 C12 H12 119.6 . . ?
C14 C13 C12 121.4(2) . . ?
C14 C13 H13 119.3 . . ?
C12 C13 H13 119.3 . . ?
C13 C14 C15 118.1(3) . . ?
C13 C14 H14 121.0 . . ?
C15 C14 H14 121.0 . . ?
C10 C15 C14 120.4(2) . . ?
C10 C15 C16 112.02(19) . . ?
C14 C15 C16 127.6(2) . . ?
O3 C16 N1 99.93(15) . . ?
O3 C16 C15 110.22(16) . . ?
N1 C16 C15 114.82(17) . . ?
O3 C16 C8 114.05(17) . . ?
N1 C16 C8 114.41(17) . . ?
C15 C16 C8 103.78(17) . . ?
O2 C17 N1 119.9(2) . . ?
O2 C17 C18 123.17(19) . . ?
N1 C17 C18 116.91(18) . . ?
C23 C18 C19 119.3(2) . . ?
C23 C18 C17 122.2(2) . . ?
C19 C18 C17 118.5(2) . . ?
C20 C19 C18 119.5(3) . . ?
C20 C19 H19 120.3 . . ?
C18 C19 H19 120.3 . . ?
C21 C20 C19 121.0(3) . . ?
C21 C20 H20 119.5 . . ?
C19 C20 H20 119.5 . . ?
C20 C21 C22 120.0(3) . . ?
C20 C21 H21 120.0 . . ?
C22 C21 H21 120.0 . . ?
C21 C22 C23 119.8(3) . . ?
C21 C22 H22 120.1 . . ?
C23 C22 H22 120.1 . . ?
C18 C23 C22 120.4(2) . . ?
C18 C23 H23 119.8 . . ?
C22 C23 H23 119.8 . . ?
N2 C24 O3 116.30(18) . . ?
N2 C24 C25 125.94(19) . . ?
O3 C24 C25 117.77(17) . . ?
C30 C25 C26 119.95(19) . . ?
C30 C25 C24 120.77(19) . . ?
C26 C25 C24 119.24(19) . . ?
C27 C26 C25 119.8(2) . . ?
C27 C26 H26 120.1 . . ?
C25 C26 H26 120.1 . . ?
C26 C27 C28 120.4(2) . . ?
C26 C27 H27 119.8 . . ?
C28 C27 H27 119.8 . . ?
C29 C28 C27 119.9(2) . . ?
C29 C28 H28 120.0 . . ?
C27 C28 H28 120.0 . . ?
C28 C29 C30 120.5(2) . . ?
C28 C29 H29 119.8 . . ?
C30 C29 H29 119.8 . . ?
C29 C30 C25 119.4(2) . . ?
C29 C30 H30 120.3 . . ?
C25 C30 H30 120.3 . . ?
C17 N1 N2 123.22(17) . . ?
C17 N1 C16 123.21(18) . . ?
N2 N1 C16 110.94(15) . . ?
C24 N2 N1 104.86(17) . . ?
C24 O3 C16 106.64(15) . . ?

loop_
_geom_bond_atom_site_label_1
_geom_bond_atom_site_label_2
_geom_bond_distance
_geom_bond_site_symmetry_2
_geom_bond_publ_flag
C1 C6 1.373(4) . ?
C1 C2 1.390(3) . ?
C1 Br1 1.893(2) . ?
C2 C3 1.382(4) . ?
C2 H2 0.9500 . ?
C3 C4 1.394(3) . ?
C3 H3 0.9500 . ?
C4 C5 1.400(3) . ?
C4 C7 1.462(3) . ?
C5 C6 1.380(3) . ?
C5 H5 0.9500 . ?
C6 H6 0.9500 . ?
C7 C8 1.333(3) . ?
C7 H7 0.9500 . ?
C8 C9 1.497(3) . ?
C8 C16 1.520(3) . ?
C9 O1 1.214(3) . ?
C9 C10 1.475(3) . ?
C10 C15 1.387(3) . ?
C10 C11 1.394(3) . ?
C11 C12 1.371(4) . ?
C11 H11 0.9500 . ?
C12 C13 1.393(4) . ?
C12 H12 0.9500 . ?
C13 C14 1.382(4) . ?
C13 H13 0.9500 . ?
C14 C15 1.390(3) . ?
C14 H14 0.9500 . ?
C15 C16 1.508(3) . ?
C16 O3 1.453(2) . ?
C16 N1 1.479(3) . ?
C17 O2 1.221(3) . ?
C17 N1 1.373(3) . ?
C17 C18 1.493(3) . ?
C18 C23 1.382(3) . ?
C18 C19 1.386(3) . ?
C19 C20 1.387(4) . ?
C19 H19 0.9500 . ?
C20 C21 1.366(5) . ?
C20 H20 0.9500 . ?
C21 C22 1.368(4) . ?
C21 H21 0.9500 . ?
C22 C23 1.393(4) . ?
C22 H22 0.9500 . ?
C23 H23 0.9500 . ?
C24 N2 1.273(3) . ?
C24 O3 1.375(3) . ?
C24 C25 1.465(3) . ?
C25 C30 1.394(3) . ?
C25 C26 1.391(3) . ?
C26 C27 1.378(3) . ?
C26 H26 0.9500 . ?
C27 C28 1.383(4) . ?
C27 H27 0.9500 . ?
C28 C29 1.380(4) . ?
C28 H28 0.9500 . ?
C29 C30 1.384(3) . ?
C29 H29 0.9500 . ?
C30 H30 0.9500 . ?
N1 N2 1.402(2) . ?
